data_7108766
loop_
_publ_author_name
'Tatsuya Kawamoto'
'Narumi Suzuki'
'Takeshi Ono'
'Dafei Gong'
'Takumi Konno'

_publ_section_title
;
 Chirality transfer based on reversible C-C bond formation/breaking in
 nickel(II) complexes
;
_journal_name_full Chem.Commun.
_journal_page_first 668
_journal_paper_doi 10.1039/c2cc36332a
_journal_volume 49
_journal_year 2013
_chemical_formula_sum 'C32 H36 N2 Ni S2'
_chemical_formula_weight 571.46
_chemical_name_systematic
;
?
;
_space_group_IT_number 19
_symmetry_space_group_name_Hall 'P 2ac 2ab'
_symmetry_space_group_name_H-M 'P 21 21 21'
_atom_sites_solution_hydrogens geom
_atom_sites_solution_primary direct
_atom_sites_solution_secondary difmap
_audit_creation_method SHELXL-97
_cell_angle_alpha 90.00
_cell_angle_beta 90.00
_cell_angle_gamma 90.00
_cell_formula_units_Z 4
_cell_length_a 10.902(3)
_cell_length_b 14.769(3)
_cell_length_c 17.363(5)
_cell_measurement_temperature 200(2)
_cell_volume 2795.6(12)
_computing_structure_refinement 'SHELXL-97 (Sheldrick, 1997)'
_computing_structure_solution 'SHELXS-97 (Sheldrick, 1990)'
_diffrn_ambient_temperature 200(2)
_diffrn_measured_fraction_theta_full 0.992
_diffrn_measured_fraction_theta_max 0.992
_diffrn_radiation_monochromator graphite
_diffrn_radiation_source 'fine-focus sealed tube'
_diffrn_radiation_type MoK\a
_diffrn_radiation_wavelength 0.71075
_diffrn_reflns_av_R_equivalents 0.3625
_diffrn_reflns_av_sigmaI/netI 0.3473
_diffrn_reflns_limit_h_max 14
_diffrn_reflns_limit_h_min -13
_diffrn_reflns_limit_k_max 18
_diffrn_reflns_limit_k_min -18
_diffrn_reflns_limit_l_max 22
_diffrn_reflns_limit_l_min -22
_diffrn_reflns_number 26301
_diffrn_reflns_theta_full 27.48
_diffrn_reflns_theta_max 27.48
_diffrn_reflns_theta_min 3.00
_exptl_absorpt_coefficient_mu 0.868
_exptl_absorpt_correction_T_max 0.9744
_exptl_absorpt_correction_T_min 0.8882
_exptl_crystal_density_diffrn 1.358
_exptl_crystal_density_method 'not measured'
_exptl_crystal_F_000 1208
_exptl_crystal_size_max 0.14
_exptl_crystal_size_mid 0.05
_exptl_crystal_size_min 0.03
_refine_diff_density_max 0.571
_refine_diff_density_min -0.791
_refine_diff_density_rms 0.094
_refine_ls_abs_structure_details 'Flack H D (1983), Acta Cryst. A39, 876-881'
_refine_ls_abs_structure_Flack 0.03(3)
_refine_ls_extinction_method none
_refine_ls_goodness_of_fit_ref 0.919
_refine_ls_hydrogen_treatment mixed
_refine_ls_matrix_type full
_refine_ls_number_parameters 338
_refine_ls_number_reflns 6334
_refine_ls_number_restraints 0
_refine_ls_restrained_S_all 0.919
_refine_ls_R_factor_all 0.2704
_refine_ls_R_factor_gt 0.0772
_refine_ls_shift/su_max 0.000
_refine_ls_shift/su_mean 0.000
_refine_ls_structure_factor_coef Fsqd
_refine_ls_weighting_details 'calc w=1/[\s^2^(Fo^2^)+(0.0000P)^2^+0.0000P] where P=(Fo^2^+2Fc^2^)/3'
_refine_ls_weighting_scheme calc
_refine_ls_wR_factor_gt 0.0750
_refine_ls_wR_factor_ref 0.1119
_reflns_number_gt 2082
_reflns_number_total 6334
_reflns_threshold_expression >2sigma(I)
_cod_data_source_file c2cc36332a.txt
_cod_data_source_block complex2
_cod_database_code 7108766

loop_
_symmetry_equiv_pos_as_xyz
'x, y, z'
'-x+1/2, -y, z+1/2'
'x+1/2, -y+1/2, -z'
'-x, y+1/2, -z+1/2'

loop_
_atom_site_label
_atom_site_type_symbol
_atom_site_fract_x
_atom_site_fract_y
_atom_site_fract_z
_atom_site_U_iso_or_equiv
_atom_site_adp_type
_atom_site_occupancy
_atom_site_symmetry_multiplicity
_atom_site_calc_flag
_atom_site_refinement_flags
Ni1 Ni 0.55397(13) 0.56084(7) 0.12859(7) 0.0369(3) Uani 1 1 d .
S1 S 0.3653(2) 0.56790(16) 0.09989(14) 0.0512(8) Uani 1 1 d .
S2 S 0.5939(3) 0.69105(13) 0.08412(14) 0.0529(9) Uani 1 1 d .
N1 N 0.5308(7) 0.4490(4) 0.1669(3) 0.0308(18) Uani 1 1 d .
N2 N 0.7125(6) 0.5485(4) 0.1597(4) 0.0305(18) Uani 1 1 d .
C1 C 0.3230(9) 0.4670(5) 0.1416(5) 0.036(2) Uani 1 1 d .
C2 C 0.2003(9) 0.4388(7) 0.1445(6) 0.052(3) Uani 1 1 d .
H2 H 0.1372 0.4744 0.1220 0.063 Uiso 1 1 calc R
C3 C 0.1741(10) 0.3597(8) 0.1799(7) 0.062(3) Uani 1 1 d .
H3 H 0.0908 0.3410 0.1826 0.075 Uiso 1 1 calc R
C4 C 0.2642(10) 0.3035(7) 0.2128(6) 0.052(3) Uani 1 1 d .
H4 H 0.2415 0.2484 0.2372 0.062 Uiso 1 1 calc R
C5 C 0.3849(9) 0.3291(5) 0.2095(5) 0.042(3) Uani 1 1 d .
H5 H 0.4470 0.2916 0.2309 0.050 Uiso 1 1 calc R
C6 C 0.4161(9) 0.4137(5) 0.1730(5) 0.038(3) Uani 1 1 d .
C7 C 0.6411(8) 0.3988(5) 0.1907(5) 0.031(2) Uani 1 1 d .
H7 H 0.6224 0.3699 0.2414 0.037 Uiso 1 1 calc R
C8 C 0.7868(8) 0.2670(5) 0.1590(5) 0.035(3) Uani 1 1 d .
H8 H 0.8271 0.2821 0.2091 0.042 Uiso 1 1 calc R
C9 C 0.6776(7) 0.3253(5) 0.1369(5) 0.024(2) Uani 1 1 d .
C10 C 0.6253(8) 0.3088(5) 0.0698(5) 0.037(2) Uani 1 1 d .
H10 H 0.5595 0.3456 0.0522 0.044 Uiso 1 1 calc R
C11 C 0.6714(8) 0.2304(5) 0.0209(5) 0.041(3) Uani 1 1 d .
H11A H 0.6969 0.2531 -0.0303 0.049 Uiso 1 1 calc R
H11B H 0.6045 0.1859 0.0133 0.049 Uiso 1 1 calc R
C12 C 0.7801(8) 0.1846(6) 0.0607(5) 0.044(3) Uani 1 1 d .
H12 H 0.8177 0.1333 0.0314 0.052 Uiso 1 1 calc R
C13 C 0.7549(9) 0.1653(5) 0.1462(5) 0.039(3) Uani 1 1 d .
C14 C 0.8738(8) 0.2610(5) 0.0876(6) 0.053(3) Uani 1 1 d .
H14A H 0.9576 0.2391 0.0991 0.063 Uiso 1 1 calc R
H14B H 0.8750 0.3158 0.0548 0.063 Uiso 1 1 calc R
C15 C 0.8512(8) 0.1019(5) 0.1805(6) 0.060(3) Uani 1 1 d .
H15A H 0.8387 0.0972 0.2363 0.090 Uiso 1 1 calc R
H15B H 0.9332 0.1260 0.1702 0.090 Uiso 1 1 calc R
H15C H 0.8433 0.0418 0.1571 0.090 Uiso 1 1 calc R
C16 C 0.6287(8) 0.1320(5) 0.1688(6) 0.055(3) Uani 1 1 d .
H16A H 0.5663 0.1670 0.1412 0.082 Uiso 1 1 calc R
H16B H 0.6173 0.1397 0.2244 0.082 Uiso 1 1 calc R
H16C H 0.6208 0.0678 0.1555 0.082 Uiso 1 1 calc R
C17 C 0.7466(9) 0.6934(6) 0.1079(5) 0.043(3) Uani 1 1 d .
C18 C 0.8222(12) 0.7675(6) 0.0892(6) 0.064(4) Uani 1 1 d .
H18 H 0.7897 0.8192 0.0637 0.076 Uiso 1 1 calc R
C19 C 0.9415(14) 0.7633(6) 0.1083(6) 0.072(4) Uani 1 1 d .
H19 H 0.9938 0.8127 0.0961 0.086 Uiso 1 1 calc R
C20 C 0.9903(9) 0.6871(7) 0.1461(5) 0.058(3) Uani 1 1 d .
H20 H 1.0749 0.6863 0.1592 0.069 Uiso 1 1 calc R
C21 C 0.9196(11) 0.6148(5) 0.1642(5) 0.053(3) Uani 1 1 d .
H21 H 0.9543 0.5639 0.1895 0.063 Uiso 1 1 calc R
C22 C 0.7934(10) 0.6159(5) 0.1449(6) 0.039(3) Uani 1 1 d .
C23 C 0.7456(8) 0.4680(5) 0.2044(5) 0.033(2) Uani 1 1 d .
H23 H 0.8239 0.4426 0.1836 0.039 Uiso 1 1 calc R
C24 C 0.6518(8) 0.5116(5) 0.3376(5) 0.039(3) Uani 1 1 d .
H24 H 0.5724 0.5204 0.3097 0.047 Uiso 1 1 calc R
C25 C 0.7616(9) 0.4875(5) 0.2895(5) 0.033(2) Uani 1 1 d .
C26 C 0.8696(9) 0.4769(4) 0.3261(6) 0.038(2) Uani 1 1 d .
H26 H 0.9416 0.4621 0.2980 0.045 Uiso 1 1 calc R
C27 C 0.8744(9) 0.4889(6) 0.4115(5) 0.044(2) Uani 1 1 d .
H27A H 0.9326 0.5381 0.4243 0.053 Uiso 1 1 calc R
H27B H 0.9046 0.4324 0.4356 0.053 Uiso 1 1 calc R
C28 C 0.7505(10) 0.5115(5) 0.4433(5) 0.044(3) Uani 1 1 d .
H28 H 0.7473 0.5211 0.5003 0.053 Uiso 1 1 calc R
C29 C 0.6497(8) 0.4465(6) 0.4099(5) 0.041(2) Uani 1 1 d .
C30 C 0.6924(8) 0.5890(5) 0.3936(5) 0.047(3) Uani 1 1 d .
H30A H 0.6237 0.6213 0.4189 0.056 Uiso 1 1 calc R
H30B H 0.7526 0.6318 0.3714 0.056 Uiso 1 1 calc R
C32 C 0.5279(9) 0.4549(6) 0.4525(5) 0.065(3) Uani 1 1 d .
H32A H 0.4629 0.4260 0.4222 0.097 Uiso 1 1 calc R
H32B H 0.5082 0.5190 0.4600 0.097 Uiso 1 1 calc R
H32C H 0.5343 0.4250 0.5028 0.097 Uiso 1 1 calc R
C31 C 0.6795(9) 0.3473(5) 0.3974(5) 0.051(3) Uani 1 1 d .
H31A H 0.6865 0.3169 0.4474 0.077 Uiso 1 1 calc R
H31B H 0.7573 0.3420 0.3695 0.077 Uiso 1 1 calc R
H31C H 0.6139 0.3189 0.3672 0.077 Uiso 1 1 calc R

loop_
_atom_site_aniso_label
_atom_site_aniso_U_11
_atom_site_aniso_U_22
_atom_site_aniso_U_33
_atom_site_aniso_U_23
_atom_site_aniso_U_13
_atom_site_aniso_U_12
Ni1 0.0447(8) 0.0382(5) 0.0278(7) 0.0026(6) 0.0000(7) 0.0055(7)
S1 0.0518(18) 0.0572(15) 0.0447(18) 0.0015(15) -0.0084(14) 0.0132(14)
S2 0.080(3) 0.0368(12) 0.0416(18) 0.0025(12) 0.0007(16) 0.0099(12)
N1 0.039(5) 0.022(3) 0.031(4) 0.003(3) -0.003(4) 0.007(4)
N2 0.022(5) 0.040(4) 0.029(5) 0.009(4) -0.005(4) 0.000(3)
C1 0.042(7) 0.043(5) 0.024(6) -0.005(4) 0.002(5) 0.002(4)
C2 0.044(7) 0.066(6) 0.046(8) -0.021(7) -0.005(6) 0.002(6)
C3 0.040(8) 0.091(8) 0.057(9) -0.032(7) 0.008(7) -0.001(7)
C4 0.038(8) 0.070(7) 0.047(7) -0.002(6) 0.011(6) -0.021(6)
C5 0.045(8) 0.050(6) 0.032(6) -0.003(5) 0.005(5) -0.009(5)
C6 0.048(7) 0.039(6) 0.027(6) -0.001(4) 0.001(5) 0.000(5)
C7 0.033(6) 0.030(5) 0.030(6) 0.000(4) 0.001(5) -0.003(4)
C8 0.031(6) 0.043(5) 0.031(6) -0.003(4) -0.005(5) 0.000(4)
C9 0.028(6) 0.025(4) 0.020(5) 0.002(4) -0.006(5) 0.002(4)
C10 0.052(7) 0.033(4) 0.024(6) 0.005(4) -0.005(5) 0.006(4)
C11 0.046(7) 0.044(5) 0.032(6) -0.008(4) 0.001(5) -0.004(4)
C12 0.028(6) 0.042(5) 0.061(8) 0.007(5) -0.009(6) 0.007(5)
C13 0.062(8) 0.025(5) 0.031(7) -0.004(4) -0.010(6) 0.003(4)
C14 0.034(7) 0.051(5) 0.073(8) -0.006(6) 0.014(6) -0.006(5)
C15 0.053(8) 0.052(6) 0.076(9) 0.009(5) -0.010(7) 0.018(5)
C16 0.046(7) 0.055(5) 0.062(8) 0.015(5) 0.011(6) -0.018(5)
C17 0.054(8) 0.048(6) 0.027(7) -0.008(5) 0.000(6) -0.004(5)
C18 0.106(11) 0.045(6) 0.040(7) 0.000(5) 0.000(8) -0.028(7)
C19 0.110(11) 0.062(7) 0.043(8) 0.003(5) 0.014(8) -0.051(8)
C20 0.062(9) 0.074(6) 0.039(8) -0.006(6) 0.001(6) -0.033(6)
C21 0.075(10) 0.044(5) 0.039(7) -0.002(5) -0.001(7) -0.011(6)
C22 0.039(7) 0.039(6) 0.038(8) -0.004(5) 0.002(6) -0.010(5)
C23 0.026(6) 0.032(5) 0.039(6) 0.008(4) -0.006(5) 0.003(4)
C24 0.034(7) 0.041(5) 0.042(7) -0.013(5) 0.005(5) -0.001(5)
C25 0.046(7) 0.032(5) 0.022(6) 0.003(4) -0.006(5) -0.013(5)
C26 0.026(6) 0.048(6) 0.038(7) 0.009(5) 0.002(6) 0.002(4)
C27 0.045(7) 0.053(5) 0.033(7) 0.001(5) 0.002(6) 0.003(5)
C28 0.064(9) 0.052(6) 0.016(6) -0.009(4) -0.009(6) 0.001(6)
C29 0.039(7) 0.051(5) 0.034(6) 0.007(6) 0.004(5) 0.005(5)
C30 0.060(7) 0.044(6) 0.037(7) -0.004(5) -0.015(5) 0.026(4)
C32 0.054(8) 0.099(7) 0.042(7) 0.015(6) 0.014(6) 0.003(6)
C31 0.064(8) 0.035(5) 0.054(8) 0.018(5) -0.013(6) -0.012(4)

loop_
_atom_type_symbol
_atom_type_description
_atom_type_scat_dispersion_real
_atom_type_scat_dispersion_imag
_atom_type_scat_source
C C 0.0033 0.0016 'International Tables Vol C Tables 4.2.6.8 and 6.1.1.4'
H H 0.0000 0.0000 'International Tables Vol C Tables 4.2.6.8 and 6.1.1.4'
N N 0.0061 0.0033 'International Tables Vol C Tables 4.2.6.8 and 6.1.1.4'
S S 0.1246 0.1234 'International Tables Vol C Tables 4.2.6.8 and 6.1.1.4'
Ni Ni 0.3393 1.1124 'International Tables Vol C Tables 4.2.6.8 and 6.1.1.4'

loop_
_geom_angle_atom_site_label_1
_geom_angle_atom_site_label_2
_geom_angle_atom_site_label_3
_geom_angle
N1 Ni1 N2 86.1(3)
N1 Ni1 S2 176.2(3)
N2 Ni1 S2 90.2(2)
N1 Ni1 S1 89.8(3)
N2 Ni1 S1 175.3(2)
S2 Ni1 S1 93.97(11)
C1 S1 Ni1 96.8(4)
C17 S2 Ni1 97.5(3)
C6 N1 C7 122.4(6)
C6 N1 Ni1 120.7(6)
C7 N1 Ni1 116.8(5)
C22 N2 C23 122.4(7)
C22 N2 Ni1 119.3(6)
C23 N2 Ni1 118.2(5)
C6 C1 C2 120.8(8)
C6 C1 S1 117.3(7)
C2 C1 S1 121.9(8)
C3 C2 C1 118.4(9)
C3 C2 H2 120.8
C1 C2 H2 120.8
C2 C3 C4 123.1(10)
C2 C3 H3 118.4
C4 C3 H3 118.4
C5 C4 C3 119.4(9)
C5 C4 H4 120.3
C3 C4 H4 120.3
C4 C5 C6 118.9(9)
C4 C5 H5 120.5
C6 C5 H5 120.5
N1 C6 C1 114.9(7)
N1 C6 C5 125.8(8)
C1 C6 C5 119.3(9)
N1 C7 C9 114.2(7)
N1 C7 C23 108.1(6)
C9 C7 C23 112.4(7)
N1 C7 H7 107.2
C9 C7 H7 107.2
C23 C7 H7 107.2
C9 C8 C13 109.6(7)
C9 C8 C14 107.9(7)
C13 C8 C14 88.2(6)
C9 C8 H8 115.9
C13 C8 H8 115.9
C14 C8 H8 115.9
C10 C9 C7 125.0(8)
C10 C9 C8 117.2(8)
C7 C9 C8 117.8(8)
C9 C10 C11 119.4(8)
C9 C10 H10 120.3
C11 C10 H10 120.3
C10 C11 C12 109.9(7)
C10 C11 H11A 109.7
C12 C11 H11A 109.7
C10 C11 H11B 109.7
C12 C11 H11B 109.7
H11A C11 H11B 108.2
C11 C12 C13 112.3(8)
C11 C12 C14 108.4(7)
C13 C12 C14 87.9(7)
C11 C12 H12 115.1
C13 C12 H12 115.1
C14 C12 H12 115.1
C16 C13 C15 109.0(7)
C16 C13 C12 118.3(8)
C15 C13 C12 111.5(8)
C16 C13 C8 118.7(8)
C15 C13 C8 112.4(7)
C12 C13 C8 85.3(6)
C8 C14 C12 83.3(6)
C8 C14 H14A 114.7
C12 C14 H14A 114.7
C8 C14 H14B 114.7
C12 C14 H14B 114.7
H14A C14 H14B 111.8
C13 C15 H15A 109.5
C13 C15 H15B 109.5
H15A C15 H15B 109.5
C13 C15 H15C 109.5
H15A C15 H15C 109.5
H15B C15 H15C 109.5
C13 C16 H16A 109.5
C13 C16 H16B 109.5
H16A C16 H16B 109.5
C13 C16 H16C 109.5
H16A C16 H16C 109.5
H16B C16 H16C 109.5
C22 C17 C18 121.7(9)
C22 C17 S2 116.4(7)
C18 C17 S2 121.9(8)
C19 C18 C17 118.2(10)
C19 C18 H18 120.9
C17 C18 H18 120.9
C18 C19 C20 121.2(10)
C18 C19 H19 119.4
C20 C19 H19 119.4
C21 C20 C19 121.6(10)
C21 C20 H20 119.2
C19 C20 H20 119.2
C20 C21 C22 119.3(9)
C20 C21 H21 120.3
C22 C21 H21 120.3
N2 C22 C17 116.5(9)
N2 C22 C21 125.5(9)
C17 C22 C21 118.0(8)
N2 C23 C25 113.0(6)
N2 C23 C7 105.9(6)
C25 C23 C7 111.1(7)
N2 C23 H23 108.9
C25 C23 H23 108.9
C7 C23 H23 108.9
C25 C24 C30 107.1(7)
C25 C24 C29 107.9(7)
C30 C24 C29 87.4(6)
C25 C24 H24 116.8
C30 C24 H24 116.8
C29 C24 H24 116.8
C26 C25 C24 117.5(9)
C26 C25 C23 122.6(9)
C24 C25 C23 119.6(8)
C25 C26 C27 119.0(9)
C25 C26 H26 120.5
C27 C26 H26 120.5
C26 C27 C28 111.2(9)
C26 C27 H27A 109.4
C28 C27 H27A 109.4
C26 C27 H27B 109.4
C28 C27 H27B 109.4
H27A C27 H27B 108.0
C27 C28 C30 108.9(8)
C27 C28 C29 111.0(7)
C30 C28 C29 87.7(6)
C27 C28 H28 115.4
C30 C28 H28 115.4
C29 C28 H28 115.4
C31 C29 C32 109.5(7)
C31 C29 C28 119.6(8)
C32 C29 C28 112.3(8)
C31 C29 C24 118.1(7)
C32 C29 C24 110.4(7)
C28 C29 C24 84.9(6)
C24 C30 C28 85.6(5)
C24 C30 H30A 114.4
C28 C30 H30A 114.4
C24 C30 H30B 114.4
C28 C30 H30B 114.4
H30A C30 H30B 111.5
C29 C32 H32A 109.5
C29 C32 H32B 109.5
H32A C32 H32B 109.5
C29 C32 H32C 109.5
H32A C32 H32C 109.5
H32B C32 H32C 109.5
C29 C31 H31A 109.5
C29 C31 H31B 109.5
H31A C31 H31B 109.5
C29 C31 H31C 109.5
H31A C31 H31C 109.5
H31B C31 H31C 109.5

loop_
_geom_bond_atom_site_label_1
_geom_bond_atom_site_label_2
_geom_bond_distance
Ni1 N1 1.799(6)
Ni1 N2 1.819(7)
Ni1 S2 2.118(2)
Ni1 S1 2.119(3)
S1 C1 1.720(8)
S2 C17 1.715(10)
N1 C6 1.358(11)
N1 C7 1.472(10)
N2 C22 1.354(10)
N2 C23 1.465(8)
C1 C6 1.396(11)
C1 C2 1.402(11)
C2 C3 1.351(12)
C2 H2 0.9500
C3 C4 1.407(13)
C3 H3 0.9500
C4 C5 1.370(12)
C4 H4 0.9500
C5 C6 1.442(10)
C5 H5 0.9500
C7 C9 1.485(10)
C7 C23 1.549(10)
C7 H7 1.0000
C8 C9 1.519(10)
C8 C13 1.559(11)
C8 C14 1.563(11)
C8 H8 1.0000
C9 C10 1.320(10)
C10 C11 1.521(10)
C10 H10 0.9500
C11 C12 1.530(11)
C11 H11A 0.9900
C11 H11B 0.9900
C12 C13 1.538(12)
C12 C14 1.593(11)
C12 H12 1.0000
C13 C16 1.511(11)
C13 C15 1.527(10)
C14 H14A 0.9900
C14 H14B 0.9900
C15 H15A 0.9800
C15 H15B 0.9800
C15 H15C 0.9800
C16 H16A 0.9800
C16 H16B 0.9800
C16 H16C 0.9800
C17 C22 1.408(11)
C17 C18 1.409(11)
C18 C19 1.343(15)
C18 H18 0.9500
C19 C20 1.408(12)
C19 H19 0.9500
C20 C21 1.353(11)
C20 H20 0.9500
C21 C22 1.415(13)
C21 H21 0.9500
C23 C25 1.516(11)
C23 H23 1.0000
C24 C25 1.503(11)
C24 C30 1.564(10)
C24 C29 1.582(11)
C24 H24 1.0000
C25 C26 1.346(11)
C26 C27 1.495(10)
C26 H26 0.9500
C27 C28 1.497(12)
C27 H27A 0.9900
C27 H27B 0.9900
C28 C30 1.567(10)
C28 C29 1.571(11)
C28 H28 1.0000
C29 C31 1.516(10)
C29 C32 1.527(11)
C30 H30A 0.9900
C30 H30B 0.9900
C32 H32A 0.9800
C32 H32B 0.9800
C32 H32C 0.9800
C31 H31A 0.9800
C31 H31B 0.9800
C31 H31C 0.9800

loop_
_geom_torsion_atom_site_label_1
_geom_torsion_atom_site_label_2
_geom_torsion_atom_site_label_3
_geom_torsion_atom_site_label_4
_geom_torsion
N1 Ni1 S1 C1 5.3(4)
N2 Ni1 S1 C1 -23(3)
S2 Ni1 S1 C1 -175.4(3)
N1 Ni1 S2 C17 -12(3)
N2 Ni1 S2 C17 0.3(4)
S1 Ni1 S2 C17 178.1(3)
N2 Ni1 N1 C6 170.9(7)
S2 Ni1 N1 C6 -176(3)
S1 Ni1 N1 C6 -6.8(6)
N2 Ni1 N1 C7 -9.2(5)
S2 Ni1 N1 C7 4(4)
S1 Ni1 N1 C7 173.1(5)
N1 Ni1 N2 C22 177.9(7)
S2 Ni1 N2 C22 -1.3(6)
S1 Ni1 N2 C22 -153(3)
N1 Ni1 N2 C23 -6.0(6)
S2 Ni1 N2 C23 174.8(6)
S1 Ni1 N2 C23 23(3)
Ni1 S1 C1 C6 -4.3(7)
Ni1 S1 C1 C2 175.7(7)
C6 C1 C2 C3 1.5(14)
S1 C1 C2 C3 -178.4(7)
C1 C2 C3 C4 -1.2(15)
C2 C3 C4 C5 0.0(15)
C3 C4 C5 C6 0.8(14)
C7 N1 C6 C1 -174.6(7)
Ni1 N1 C6 C1 5.3(10)
C7 N1 C6 C5 6.6(13)
Ni1 N1 C6 C5 -173.5(6)
C2 C1 C6 N1 -179.6(8)
S1 C1 C6 N1 0.3(10)
C2 C1 C6 C5 -0.8(12)
S1 C1 C6 C5 179.2(6)
C4 C5 C6 N1 178.3(8)
C4 C5 C6 C1 -0.4(12)
C6 N1 C7 C9 74.5(9)
Ni1 N1 C7 C9 -105.3(6)
C6 N1 C7 C23 -159.5(7)
Ni1 N1 C7 C23 20.7(8)
N1 C7 C9 C10 5.7(11)
C23 C7 C9 C10 -118.0(9)
N1 C7 C9 C8 -177.1(6)
C23 C7 C9 C8 59.2(10)
C13 C8 C9 C10 -48.7(10)
C14 C8 C9 C10 45.9(10)
C13 C8 C9 C7 133.8(7)
C14 C8 C9 C7 -131.6(7)
C7 C9 C10 C11 -179.3(7)
C8 C9 C10 C11 3.4(11)
C9 C10 C11 C12 -2.1(11)
C10 C11 C12 C13 47.6(9)
C10 C11 C12 C14 -47.8(9)
C11 C12 C13 C16 40.0(11)
C14 C12 C13 C16 149.1(7)
C11 C12 C13 C15 167.6(7)
C14 C12 C13 C15 -83.4(7)
C11 C12 C13 C8 -80.1(8)
C14 C12 C13 C8 28.9(6)
C9 C8 C13 C16 -40.9(11)
C14 C8 C13 C16 -149.3(8)
C9 C8 C13 C15 -169.7(8)
C14 C8 C13 C15 81.9(8)
C9 C8 C13 C12 78.9(8)
C14 C8 C13 C12 -29.5(7)
C9 C8 C14 C12 -81.5(7)
C13 C8 C14 C12 28.5(6)
C11 C12 C14 C8 83.8(8)
C13 C12 C14 C8 -28.9(6)
Ni1 S2 C17 C22 0.6(7)
Ni1 S2 C17 C18 178.6(7)
C22 C17 C18 C19 -0.7(15)
S2 C17 C18 C19 -178.5(8)
C17 C18 C19 C20 0.0(16)
C18 C19 C20 C21 0.5(16)
C19 C20 C21 C22 -0.2(14)
C23 N2 C22 C17 -173.9(8)
Ni1 N2 C22 C17 2.0(10)
C23 N2 C22 C21 5.5(14)
Ni1 N2 C22 C21 -178.6(7)
C18 C17 C22 N2 -179.6(9)
S2 C17 C22 N2 -1.7(11)
C18 C17 C22 C21 1.0(14)
S2 C17 C22 C21 178.9(7)
C20 C21 C22 N2 -179.9(8)
C20 C21 C22 C17 -0.5(14)
C22 N2 C23 C25 72.0(10)
Ni1 N2 C23 C25 -103.9(7)
C22 N2 C23 C7 -166.2(7)
Ni1 N2 C23 C7 17.9(8)
N1 C7 C23 N2 -22.6(9)
C9 C7 C23 N2 104.4(8)
N1 C7 C23 C25 100.4(8)
C9 C7 C23 C25 -132.5(8)
C30 C24 C25 C26 45.7(9)
C29 C24 C25 C26 -47.1(9)
C30 C24 C25 C23 -139.5(7)
C29 C24 C25 C23 127.6(7)
N2 C23 C25 C26 -116.7(8)
C7 C23 C25 C26 124.5(8)
N2 C23 C25 C24 68.9(9)
C7 C23 C25 C24 -50.0(9)
C24 C25 C26 C27 0.5(11)
C23 C25 C26 C27 -174.1(7)
C25 C26 C27 C28 0.2(11)
C26 C27 C28 C30 -47.9(9)
C26 C27 C28 C29 47.0(10)
C27 C28 C29 C31 38.2(11)
C30 C28 C29 C31 147.6(8)
C27 C28 C29 C32 168.6(8)
C30 C28 C29 C32 -82.0(8)
C27 C28 C29 C24 -81.4(8)
C30 C28 C29 C24 27.9(6)
C25 C24 C29 C31 -41.9(10)
C30 C24 C29 C31 -149.0(8)
C25 C24 C29 C32 -169.0(7)
C30 C24 C29 C32 83.9(8)
C25 C24 C29 C28 79.1(7)
C30 C24 C29 C28 -28.0(6)
C25 C24 C30 C28 -79.9(8)
C29 C24 C30 C28 28.0(7)
C27 C28 C30 C24 83.1(7)
C29 C28 C30 C24 -28.2(6)
